data_4106702
loop_
_publ_author_name
'Cam-Van T. Vo'
'T. Andrew Mitchell'
'Jeffrey W. Bode'

_publ_contact_author_address
;

;
_publ_contact_author_email schweizer@org.chem.ethz.ch
_publ_contact_author_name 'B. Schweizer'
_publ_section_title
;
 Expanded Substrate Scope and Improved Reactivity of Ether-Forming
 Cross-Coupling Reactions of Organotrifluoroborates and Acetals
;
_journal_name_full 'Journal of the American Chemical Society'
_journal_page_first 14082
_journal_page_last 14089
_journal_paper_doi 10.1021/ja205174c
_journal_volume 133
_journal_year 2011
_chemical_compound_source 'LOC ETH Zurich'
_chemical_formula_moiety 'C9 H11 B F N O2 '
_chemical_formula_sum 'C9 H11 B F N O2'
_chemical_formula_weight 195.001
_chemical_name_systematic
;
2-fluoro-4,5-dimethyl-2-phenyl-1,3,4,2-dioxazaborol-4-ium-2-uide
;
_space_group_IT_number 61
_symmetry_cell_setting orthorhombic
_symmetry_space_group_name_Hall '-P 2ac 2ab'
_symmetry_space_group_name_H-M 'P b c a'
_atom_sites_solution_hydrogens geom
_atom_sites_solution_primary direct
_atom_sites_solution_secondary difmap
_audit_creation_method maXus
_cell_angle_alpha 90.00
_cell_angle_beta 90.00
_cell_angle_gamma 90.00
_cell_formula_units_Z 8
_cell_length_a 8.2905(3)
_cell_length_b 10.0263(3)
_cell_length_c 23.1917(8)
_cell_measurement_reflns_used 10143
_cell_measurement_temperature 100
_cell_measurement_theta_max 27.485
_cell_measurement_theta_min 2.910
_cell_volume 1927.76(11)
_computing_cell_refinement 'HKL Scalepack (Otwinowski & Minor 1997)'
_computing_data_collection KappaCCD
_computing_data_reduction 'Denzo and Scalepak (Otwinowski & Minor, 1997)'
_computing_structure_refinement 'SHELXL-97 (Sheldrick, 2008)'
_computing_structure_solution 'SHELXS-97 (Sheldrick, 2008)'
_diffrn_ambient_temperature 100
_diffrn_measured_fraction_theta_full 0.978
_diffrn_measured_fraction_theta_max 0.978
_diffrn_measurement_device KappaCCD
_diffrn_measurement_method CCD
_diffrn_orient_matrix_type X=UH
_diffrn_orient_matrix_UB_11 0.04533
_diffrn_orient_matrix_UB_12 -0.00782
_diffrn_orient_matrix_UB_13 0.11150
_diffrn_orient_matrix_UB_21 0.00682
_diffrn_orient_matrix_UB_22 -0.09903
_diffrn_orient_matrix_UB_23 -0.00971
_diffrn_orient_matrix_UB_31 0.03985
_diffrn_orient_matrix_UB_32 0.00430
_diffrn_orient_matrix_UB_33 -0.01590
_diffrn_radiation_source 'fine-focus sealed tube'
_diffrn_radiation_type ' MoK\a'
_diffrn_radiation_wavelength_id all
_diffrn_reflns_av_R_equivalents 0.042
_diffrn_reflns_limit_h_max 10
_diffrn_reflns_limit_h_min -10
_diffrn_reflns_limit_k_max 13
_diffrn_reflns_limit_k_min -12
_diffrn_reflns_limit_l_max 29
_diffrn_reflns_limit_l_min -29
_diffrn_reflns_number 4125
_diffrn_reflns_theta_full 27.47
_diffrn_reflns_theta_max 27.47
_diffrn_reflns_theta_min 3.02
_exptl_absorpt_coefficient_mu 0.105
_exptl_absorpt_correction_type none
_exptl_crystal_colour Colourless
_exptl_crystal_density_diffrn 1.344
_exptl_crystal_description Cube
_exptl_crystal_F_000 816
_exptl_crystal_size_max .33
_exptl_crystal_size_mid .3
_exptl_crystal_size_min .105
_refine_diff_density_max 0.333
_refine_diff_density_min -0.264
_refine_diff_density_rms 0.056
_refine_ls_extinction_method none
_refine_ls_goodness_of_fit_ref 1.028
_refine_ls_hydrogen_treatment refall
_refine_ls_matrix_type full
_refine_ls_number_parameters 170
_refine_ls_number_reflns 2157
_refine_ls_number_restraints 0
_refine_ls_restrained_S_all 1.028
_refine_ls_R_factor_all 0.0563
_refine_ls_R_factor_gt 0.0412
_refine_ls_shift/su_max 0.001
_refine_ls_shift/su_mean 0.000
_refine_ls_structure_factor_coef Fsqd
_refine_ls_weighting_details 'calc w=1/[\s^2^(Fo^2^)+(0.1000P)^2^+0.0000P] where P=(Fo^2^+2Fc^2^)/3'
_refine_ls_weighting_scheme calc
_refine_ls_wR_factor_gt 0.1231
_refine_ls_wR_factor_ref 0.1441
_reflns_number_gt 1725
_reflns_number_total 2157
_reflns_threshold_expression >2sigma(I)
_cod_data_source_file ja205174c_si_003.cif
_cod_data_source_block global
_cod_original_sg_symbol_H-M 'P b c a '
_cod_original_formula_sum 'C9 H11 B F N O2 '
_cod_database_code 4106702

loop_
_symmetry_equiv_pos_as_xyz
+X,+Y,+Z
-X,-Y,-Z
'-X+ 1/2,-Y,+Z+ 1/2'
'+X+ 1/2,+Y,-Z+ 1/2'
'+X+ 1/2,-Y+ 1/2,-Z'
'-X+ 1/2,+Y+ 1/2,+Z'
'-X,+Y+ 1/2,-Z+ 1/2'
'+X,-Y+ 1/2,+Z+ 1/2'

loop_
_atom_site_label
_atom_site_type_symbol
_atom_site_fract_x
_atom_site_fract_y
_atom_site_fract_z
_atom_site_U_iso_or_equiv
_atom_site_adp_type
_atom_site_occupancy
_atom_site_symmetry_multiplicity
_atom_site_calc_flag
_atom_site_refinement_flags
_atom_site_disorder_assembly
_atom_site_disorder_group
F14 F 0.12580(10) 0.25498(8) 0.05412(4) 0.0251(3) Uani 1 1 d . . .
O11 O 0.06340(12) 0.06703(10) 0.11239(4) 0.0215(3) Uani 1 1 d . . .
O12 O -0.14073(12) 0.17081(9) 0.06014(4) 0.0208(3) Uani 1 1 d . . .
C13 C -0.1361(12) 0.0331(9) 0.0592(4) 0.023(3) Uiso 0.416(17) 1 d P A 2
C1 C -0.02323(16) 0.30455(13) 0.14561(6) 0.0189(3) Uani 1 1 d . . .
C2 C 0.04566(17) 0.43170(15) 0.14946(7) 0.0213(3) Uani 1 1 d . A .
C3 C 0.00811(19) 0.51710(15) 0.19507(7) 0.0250(4) Uani 1 1 d . . .
C4 C -0.0981(2) 0.47687(17) 0.23765(7) 0.0278(4) Uani 1 1 d . A .
C5 C -0.16751(19) 0.35113(17) 0.23476(7) 0.0278(4) Uani 1 1 d . . .
C6 C -0.12986(17) 0.26654(16) 0.18928(7) 0.0237(4) Uani 1 1 d . A .
C7 C -0.0380(8) -0.0204(6) 0.0830(3) 0.021(2) Uiso 0.584(17) 1 d P A 1
C8 C -0.00681(19) -0.16359(16) 0.09554(8) 0.0267(4) Uani 1 1 d . . .
C9 C -0.28017(18) -0.02141(15) 0.02375(7) 0.0218(4) Uani 1 1 d . . .
B10 B 0.01217(19) 0.20594(16) 0.09327(7) 0.0194(4) Uani 1 1 d . A .
H2 H 0.124(2) 0.4579(16) 0.1210(8) 0.028(5) Uiso 1 1 d . . .
H3 H 0.060(2) 0.606(2) 0.1972(9) 0.037(5) Uiso 1 1 d . . .
H4 H -0.122(2) 0.534(2) 0.2688(9) 0.040(5) Uiso 1 1 d . . .
H5 H -0.244(2) 0.3220(17) 0.2642(9) 0.038(5) Uiso 1 1 d . . .
H6 H -0.181(2) 0.1824(16) 0.1881(7) 0.024(4) Uiso 1 1 d . . .
H9A H -0.281(2) 0.0236(18) -0.0154(8) 0.035(5) Uiso 1 1 d . . .
H9B H -0.386(2) -0.0037(19) 0.0449(9) 0.034(5) Uiso 1 1 d . . .
H9C H -0.261(2) -0.112(2) 0.0190(8) 0.043(5) Uiso 1 1 d . . .
H8A H 0.106(3) -0.1894(18) 0.0864(9) 0.043(6) Uiso 1 1 d . . .
H8B H -0.085(3) -0.219(2) 0.0723(11) 0.062(7) Uiso 1 1 d . . .
H8C H -0.017(2) -0.1810(18) 0.1333(11) 0.046(6) Uiso 1 1 d . . .
N7A N -0.0294(8) -0.0214(6) 0.0892(3) 0.013(2) Uiso 0.416(17) 1 d P A 2
N13A N -0.1515(6) 0.0373(4) 0.0553(2) 0.0127(15) Uiso 0.584(17) 1 d P A 1

loop_
_atom_site_aniso_label
_atom_site_aniso_U_11
_atom_site_aniso_U_22
_atom_site_aniso_U_33
_atom_site_aniso_U_23
_atom_site_aniso_U_13
_atom_site_aniso_U_12
F14 0.0278(5) 0.0236(5) 0.0238(5) -0.0017(4) 0.0070(3) -0.0050(3)
O11 0.0203(5) 0.0187(6) 0.0255(6) -0.0001(4) -0.0029(4) -0.0005(4)
O12 0.0245(5) 0.0129(5) 0.0249(6) -0.0010(4) -0.0048(4) 0.0002(4)
C1 0.0183(6) 0.0189(7) 0.0195(7) 0.0008(6) -0.0029(6) 0.0029(5)
C2 0.0209(7) 0.0218(8) 0.0212(8) 0.0014(6) -0.0028(6) 0.0006(6)
C3 0.0276(8) 0.0210(8) 0.0262(8) -0.0027(6) -0.0071(7) 0.0024(6)
C4 0.0332(8) 0.0285(9) 0.0218(8) -0.0057(6) -0.0032(7) 0.0112(7)
C5 0.0287(7) 0.0325(9) 0.0222(8) 0.0019(6) 0.0038(7) 0.0058(7)
C6 0.0246(8) 0.0199(8) 0.0265(8) 0.0020(6) 0.0017(6) -0.0001(6)
C8 0.0253(8) 0.0186(8) 0.0362(10) 0.0029(7) -0.0020(7) 0.0017(6)
C9 0.0223(8) 0.0199(8) 0.0232(8) -0.0006(6) -0.0006(6) -0.0021(6)
B10 0.0194(7) 0.0186(8) 0.0204(8) 0.0010(6) -0.0001(6) -0.0002(6)

loop_
_atom_type_symbol
_atom_type_description
_atom_type_scat_dispersion_real
_atom_type_scat_dispersion_imag
_atom_type_scat_source
C C 0.0033 0.0016 'International Tables Vol C Tables 4.2.6.8 and 6.1.1.4'
H H 0.0000 0.0000 'International Tables Vol C Tables 4.2.6.8 and 6.1.1.4'
B B 0.0013 0.0007 'International Tables Vol C Tables 4.2.6.8 and 6.1.1.4'
F F 0.0171 0.0103 'International Tables Vol C Tables 4.2.6.8 and 6.1.1.4'
N N 0.0061 0.0033 'International Tables Vol C Tables 4.2.6.8 and 6.1.1.4'
O O 0.0106 0.0060 'International Tables Vol C Tables 4.2.6.8 and 6.1.1.4'

loop_
_diffrn_radiation_wavelength
0.71073

loop_
_geom_angle_atom_site_label_1
_geom_angle_atom_site_label_2
_geom_angle_atom_site_label_3
_geom_angle
N7A O11 C7 5.4(5)
N7A O11 B10 109.9(3)
C7 O11 B10 105.3(3)
N13A O12 C13 6.6(5)
N13A O12 B10 109.1(2)
C13 O12 B10 102.5(5)
N7A C13 O12 116.6(7)
N7A C13 C9 133.3(8)
O12 C13 C9 109.9(7)
C6 C1 C2 117.40(13)
C6 C1 B10 119.98(12)
C2 C1 B10 122.60(13)
C3 C2 C1 121.06(14)
C3 C2 H2 120.2(10)
C1 C2 H2 118.7(10)
C4 C3 C2 120.27(15)
C4 C3 H3 120.1(12)
C2 C3 H3 119.6(12)
C3 C4 C5 119.64(15)
C3 C4 H4 120.0(12)
C5 C4 H4 120.3(12)
C4 C5 C6 119.88(15)
C4 C5 H5 120.5(10)
C6 C5 H5 119.6(10)
C5 C6 C1 121.74(14)
C5 C6 H6 117.7(10)
C1 C6 H6 120.5(10)
N13A C7 O11 113.9(5)
N13A C7 C8 131.6(5)
O11 C7 C8 114.0(5)
N7A C8 C7 6.1(4)
N7A C8 H8A 110.9(11)
C7 C8 H8A 111.9(11)
N7A C8 H8B 113.7(14)
C7 C8 H8B 108.1(14)
H8A C8 H8B 110.5(19)
N7A C8 H8C 106.2(13)
C7 C8 H8C 111.3(13)
H8A C8 H8C 104.2(18)
H8B C8 H8C 110.8(19)
N13A C9 C13 3.8(5)
N13A C9 H9A 106.4(11)
C13 C9 H9A 108.9(11)
N13A C9 H9B 109.0(11)
C13 C9 H9B 110.3(11)
H9A C9 H9B 110.3(16)
N13A C9 H9C 109.6(12)
C13 C9 H9C 105.9(12)
H9A C9 H9C 109.3(17)
H9B C9 H9C 112.1(15)
F14 B10 O11 108.85(12)
F14 B10 O12 108.33(12)
O11 B10 O12 99.65(10)
F14 B10 C1 113.63(12)
O11 B10 C1 113.41(12)
O12 B10 C1 112.00(12)
C13 N7A O11 110.7(6)
C13 N7A C8 125.4(7)
O11 N7A C8 123.9(5)
C7 N13A O12 111.1(4)
C7 N13A C9 128.6(4)
O12 N13A C9 120.3(4)

loop_
_geom_bond_atom_site_label_1
_geom_bond_atom_site_label_2
_geom_bond_distance
F14 B10 1.3977(18)
O11 N7A 1.291(7)
O11 C7 1.393(7)
O11 B10 1.5221(19)
O12 N13A 1.346(4)
O12 C13 1.381(9)
O12 B10 1.5235(19)
C13 N7A 1.252(13)
C13 C9 1.549(11)
C1 C6 1.397(2)
C1 C2 1.400(2)
C1 B10 1.593(2)
C2 C3 1.396(2)
C2 H2 0.964(18)
C3 C4 1.383(2)
C3 H3 0.99(2)
C4 C5 1.387(3)
C4 H4 0.95(2)
C5 C6 1.389(2)
C5 H5 0.975(19)
C6 H6 0.946(17)
C7 N13A 1.277(8)
C7 C8 1.488(7)
C8 N7A 1.445(7)
C8 H8A 0.99(2)
C8 H8B 1.01(3)
C8 H8C 0.90(3)
C9 N13A 1.421(5)
C9 H9A 1.013(19)
C9 H9B 1.02(2)
C9 H9C 0.93(2)

loop_
_geom_torsion_atom_site_label_1
_geom_torsion_atom_site_label_2
_geom_torsion_atom_site_label_3
_geom_torsion_atom_site_label_4
_geom_torsion
N13A O12 C13 N7A -176(5)
B10 O12 C13 N7A 8.2(8)
N13A O12 C13 C9 -2(4)
B10 O12 C13 C9 -177.0(4)
C6 C1 C2 C3 -0.4(2)
B10 C1 C2 C3 178.02(13)
C1 C2 C3 C4 0.3(2)
C2 C3 C4 C5 -0.1(2)
C3 C4 C5 C6 0.1(2)
C4 C5 C6 C1 -0.2(2)
C2 C1 C6 C5 0.3(2)
B10 C1 C6 C5 -178.11(14)
N7A O11 C7 N13A 141(6)
B10 O11 C7 N13A -7.7(5)
N7A O11 C7 C8 -31(6)
B10 O11 C7 C8 179.7(3)
N13A C7 C8 N7A -147(5)
O11 C7 C8 N7A 24(4)
N7A C13 C9 N13A 176(8)
O12 C13 C9 N13A 2(7)
N7A O11 B10 F14 -107.2(3)
C7 O11 B10 F14 -104.2(3)
N7A O11 B10 O12 6.1(3)
C7 O11 B10 O12 9.1(3)
N7A O11 B10 C1 125.3(3)
C7 O11 B10 C1 128.2(3)
N13A O12 B10 F14 105.4(2)
C13 O12 B10 F14 105.9(4)
N13A O12 B10 O11 -8.3(2)
C13 O12 B10 O11 -7.7(4)
N13A O12 B10 C1 -128.5(2)
C13 O12 B10 C1 -128.0(4)
C6 C1 B10 F14 -177.62(12)
C2 C1 B10 F14 4.02(19)
C6 C1 B10 O11 -52.61(17)
C2 C1 B10 O11 129.03(14)
C6 C1 B10 O12 59.22(17)
C2 C1 B10 O12 -119.14(14)
O12 C13 N7A O11 -4.5(10)
C9 C13 N7A O11 -177.8(7)
O12 C13 N7A C8 178.1(5)
C9 C13 N7A C8 4.8(14)
C7 O11 N7A C13 -33(6)
B10 O11 N7A C13 -1.7(7)
C7 O11 N7A C8 144(6)
B10 O11 N7A C8 175.8(4)
C7 C8 N7A C13 26(4)
C7 C8 N7A O11 -151(5)
O11 C7 N13A O12 2.2(6)
C8 C7 N13A O12 173.1(5)
O11 C7 N13A C9 -176.1(4)
C8 C7 N13A C9 -5.2(10)
C13 O12 N13A C7 0(4)
B10 O12 N13A C7 4.4(5)
C13 O12 N13A C9 178(100)
B10 O12 N13A C9 -177.1(3)
C13 C9 N13A C7 1(7)
C13 C9 N13A O12 -177(100)
